data_7111497
loop_
_publ_author_name
'Buvaylo, Elena A.'
'Kokozay, Vladimir N.'
'Vassilyeva, Olga Yu.'
'Skelton, Brian W.'
'Jezierska, Julia'
'Brunel, Louis C.'
'Ozarowski, Andrew'

_publ_section_title
;
 A Cu--Zn--Cu--Zn heterometallomacrocycle shows significant
 antiferromagnetic coupling between paramagnetic centres mediated by
 diamagnetic metal
;
_journal_issue 39
_journal_name_full 'Chemical Communications'
_journal_page_first 4976
_journal_page_last 4978
_journal_paper_doi 10.1039/b509810f
_journal_year 2005
_chemical_formula_moiety 'C16 H46 Br2 Cu2 N6 O8 Zn2, Br2, C H4 O'
_chemical_formula_sum 'C17 H50 Br4 Cu2 N6 O9 Zn2'
_chemical_formula_weight 1060.11
_space_group_IT_number 15
_symmetry_cell_setting monoclinic
_symmetry_space_group_name_Hall '-C 2yc'
_symmetry_space_group_name_H-M 'C 1 2/c 1'
_cell_angle_alpha 90.00000
_cell_angle_beta 101.415(4)
_cell_angle_gamma 90.00000
_cell_formula_units_Z 4
_cell_length_a 20.959(4)
_cell_length_b 9.625(2)
_cell_length_c 18.365(3)
_cell_measurement_reflns_used 5669
_cell_measurement_temperature 150
_cell_measurement_theta_max 34.5
_cell_measurement_theta_min 2.5
_cell_volume 3631.5(12)
_computing_cell_refinement 'Siemens SAINT (Siemens, 1995)'
_computing_data_collection 'Siemens SMART (Siemens, 1995)'
_computing_data_reduction 'xtal ADDREF SORTRF'
_computing_molecular_graphics xtal
_computing_publication_material 'xtal BONDLA CIFIO'
_computing_structure_refinement 'xtal CRYLSQ'
_computing_structure_solution xtal
_diffrn_ambient_temperature 150
_diffrn_measured_fraction_theta_full 1
_diffrn_measured_fraction_theta_max 1
_diffrn_measurement_device_type
;
Bruker SMART CCD diffractometer
;
_diffrn_measurement_method '\w scans'
_diffrn_radiation_detector 'CCD area detector'
_diffrn_radiation_monochromator graphite
_diffrn_radiation_source 'sealed tube'
_diffrn_radiation_type 'Mo K\a'
_diffrn_radiation_wavelength .71073
_diffrn_reflns_av_R_equivalents .065
_diffrn_reflns_av_sigmaI/netI .176
_diffrn_reflns_limit_h_max 35
_diffrn_reflns_limit_h_min -35
_diffrn_reflns_limit_k_max 16
_diffrn_reflns_limit_k_min -16
_diffrn_reflns_limit_l_max 31
_diffrn_reflns_limit_l_min -31
_diffrn_reflns_number 38279
_diffrn_reflns_theta_full 37.6
_diffrn_reflns_theta_max 37.6
_diffrn_reflns_theta_min 1.98
_diffrn_standards_decay_% 0
_diffrn_standards_number 0
_exptl_absorpt_coefficient_mu 6.908
_exptl_absorpt_correction_T_max .77
_exptl_absorpt_correction_T_min .47
_exptl_absorpt_correction_type multi-scan
_exptl_absorpt_process_details
;
SADABS; Sheldrick, 1996
;
_exptl_crystal_colour blue
_exptl_crystal_density_diffrn 1.939
_exptl_crystal_description prism
_exptl_crystal_F_000 2096
_exptl_crystal_size_max .16
_exptl_crystal_size_mid .13
_exptl_crystal_size_min .1
_refine_diff_density_max 1.137
_refine_diff_density_min -.772
_refine_ls_extinction_method none
_refine_ls_goodness_of_fit_all .905
_refine_ls_goodness_of_fit_ref 1.051
_refine_ls_hydrogen_treatment mixed
_refine_ls_matrix_type full
_refine_ls_number_constraints 0
_refine_ls_number_parameters 273
_refine_ls_number_reflns 5187
_refine_ls_number_restraints 0
_refine_ls_R_factor_all .096
_refine_ls_R_factor_gt .035
_refine_ls_shift/su_max .037
_refine_ls_shift/su_mean .001
_refine_ls_structure_factor_coef F
_refine_ls_weighting_scheme calc
_refine_ls_wR_factor_all .038
_refine_ls_wR_factor_ref .032
_reflns_d_resolution_high .582
_reflns_d_resolution_low 10.251
_reflns_Friedel_coverage 0
_reflns_limit_h_max 35
_reflns_limit_h_min 0
_reflns_limit_k_max 16
_reflns_limit_k_min 0
_reflns_limit_l_max 30
_reflns_limit_l_min -31
_reflns_number_gt 5187
_reflns_number_total 9536
_reflns_threshold_expression 'F > 4.00 sig(F )'
_cod_data_source_file b509810fsup1.cif
_cod_data_source_block lv713
_cod_original_sg_symbol_Hall -c_2yc
_cod_original_sg_symbol_H-M C_1_2/c_1
_cod_database_code 7111497

loop_
_symmetry_equiv_pos_as_xyz
+x,+y,+z
-x,+y,1/2-z
-x,-y,-z
+x,-y,1/2+z
1/2+x,1/2+y,+z
1/2-x,1/2+y,1/2-z
1/2-x,1/2-y,-z
1/2+x,1/2-y,1/2+z

loop_
_atom_site_label
_atom_site_fract_x
_atom_site_fract_y
_atom_site_fract_z
_atom_site_U_iso_or_equiv
_atom_site_adp_type
_atom_site_occupancy
Zn -.041338(14) .34748(3) .038794(17) .01711(14) Uani 1.00000
Cu .121548(15) .42545(3) .091640(17) .01494(14) Uani 1.00000
Br1 -.084852(16) .13652(3) .074464(17) .02888(15) Uani 1.00000
Br2 -.196517(16) .57851(4) .167732(17) .03564(17) Uani 1.00000
N1 .14945(10) .2340(3) .13304(12) .0203(11) Uani 1.00000
C1 .10654(14) .1281(3) .08863(17) .0249(14) Uani 1.00000
C2 .07320(13) .1919(3) .01569(16) .0211(13) Uani 1.00000
O1 .05007(8) .3263(2) .02963(10) .0164(8) Uani 1.00000
C3 .15013(15) .2225(3) .21379(16) .0276(15) Uani 1.00000
C4 .08875(16) .2816(4) .23339(17) .0306(16) Uani 1.00000
O2 .07964(9) .4252(2) .21367(11) .0260(10) Uani 1.00000
N2 .20065(10) .5383(3) .14099(12) .0193(11) Uani 1.00000
C5 .18628(15) .6857(3) .12099(17) .0287(15) Uani 1.00000
C6 .11384(15) .7068(3) .11186(16) .0255(14) Uani 1.00000
O3 .08174(9) .6035(2) .06279(10) .0206(9) Uani 1.00000
C7 .26219(13) .4863(4) .12262(16) .0269(15) Uani 1.00000
C8 .25732(15) .4677(4) .04012(17) .0321(17) Uani 1.00000
O4 .20152(10) .3846(2) .01241(11) .0278(11) Uani 1.00000
N01 -.04415(11) .5071(3) .10871(13) .0207(11) Uani 1.00000
C02 .0093(16) .8700(18) .2720(15) .208(10) Uiso .50000
O02 -.0500(12) .875(3) .2263(19) .484(19) Uiso .50000
H1 .1854(13) .216(3) .1275(15) .021(8) Uiso 1.00000
H1a .0710(13) .096(3) .1206(14) .010(7) Uiso 1.00000
H1b .1286(14) .047(3) .0820(16) .026(8) Uiso 1.00000
H2a .0361(14) .141(3) -.0108(17) .028(9) Uiso 1.00000
H2b .1000(13) .208(3) -.0184(15) .018(7) Uiso 1.00000
H3a .1911(16) .280(4) .242(2) .047(10) Uiso 1.00000
H3b .1528(15) .123(3) .2310(18) .039(10) Uiso 1.00000
H4a .0903(15) .276(3) .2840(17) .037(10) Uiso 1.00000
H4b .0507(13) .231(3) .2077(15) .021(8) Uiso 1.00000
H2O .0966(14) .459(3) .2384(17) .031(9) Uiso 1.00000
H2 .2069(13) .532(3) .1860(15) .018(8) Uiso 1.00000
H5a .1943(13) .702(3) .0733(15) .018(7) Uiso 1.00000
H5b .2136(15) .753(3) .1605(17) .035(9) Uiso 1.00000
H6a .1004(14) .686(3) .1571(16) .027(8) Uiso 1.00000
H6b .1035(13) .796(3) .0944(15) .021(8) Uiso 1.00000
H7a .2736(14) .390(3) .1478(16) .023(8) Uiso 1.00000
H7b .2977(13) .552(3) .1422(16) .022(8) Uiso 1.00000
H8a .2927(15) .419(3) .0277(17) .033(9) Uiso 1.00000
H8b .2477(13) .552(3) .0166(15) .021(8) Uiso 1.00000
H4O .1956(15) .385(3) -.0257(17) .033(9) Uiso 1.00000
H01a -.0121(15) .498(4) .1444(17) .035(9) Uiso 1.00000
H01b -.0358(17) .577(4) .083(2) .046(11) Uiso 1.00000
H01c -.0787(15) .522(3) .1149(17) .033(9) Uiso 1.00000

loop_
_atom_site_aniso_label
_atom_site_aniso_U_11
_atom_site_aniso_U_22
_atom_site_aniso_U_33
_atom_site_aniso_U_12
_atom_site_aniso_U_13
_atom_site_aniso_U_23
Zn .01384(14) .01817(17) .01924(15) -.00119(12) .00306(11) -.00143(13)
Cu .01169(14) .01621(17) .01629(15) -.00075(13) .00130(11) .00001(14)
Br1 .03534(17) .02382(16) .03124(16) -.01213(13) .01569(13) -.00520(14)
Br2 .02895(16) .0595(2) .01919(14) .02122(16) .00663(12) .00895(16)
N1 .0148(11) .0249(14) .0210(11) .0047(9) .0033(9) .0037(10)
C1 .0265(15) .0172(15) .0312(16) .0022(12) .0065(12) .0009(13)
C2 .0180(13) .0205(15) .0250(14) -.0005(11) .0047(11) -.0055(12)
O1 .0122(8) .0155(10) .0210(9) .0003(7) .0018(7) -.0029(8)
C3 .0317(17) .0288(18) .0211(14) .0037(13) .0024(12) .0091(13)
C4 .0335(17) .038(2) .0221(15) -.0029(15) .0098(13) .0055(14)
O2 .0221(10) .0335(13) .0219(10) -.0019(9) .0034(8) -.0060(9)
N2 .0156(11) .0280(14) .0136(10) -.0036(9) .0011(8) -.0013(9)
C5 .0293(16) .0274(17) .0262(16) -.0096(13) -.0020(12) .0002(13)
C6 .0325(16) .0162(15) .0246(15) .0011(12) -.0023(12) -.0043(12)
O3 .0191(10) .0174(10) .0218(10) -.0007(8) -.0042(8) -.0024(8)
C7 .0167(14) .041(2) .0230(14) -.0055(13) .0033(11) -.0066(14)
C8 .0230(15) .048(2) .0279(16) -.0098(14) .0123(13) -.0105(15)
O4 .0224(10) .0442(14) .0179(10) -.0105(10) .0068(8) -.0069(9)
N01 .0185(12) .0204(13) .0245(12) -.0006(10) .0075(9) -.0023(10)

loop_
_atom_type_symbol
_atom_type_oxidation_number
_atom_type_number_in_cell
_atom_type_scat_dispersion_real
_atom_type_scat_dispersion_imag
_atom_type_scat_source
C 0 68 .002 .002 'Int Tables Vol IV Tables 2.2B and 2.3.1'
H 0 200 0 0 'Int Tables Vol IV Tables 2.2B and 2.3.1'
Br 0 16 -.374 2.456 'Int Tables Vol IV Tables 2.2B and 2.3.1'
Cu 0 8 .263 1.266 'Int Tables Vol IV Tables 2.2B and 2.3.1'
N 0 24 .004 .003 'Int Tables Vol IV Tables 2.2B and 2.3.1'
O 0 36 .008 .006 'Int Tables Vol IV Tables 2.2B and 2.3.1'
Zn 0 8 .222 1.431 'Int Tables Vol IV Tables 2.2B and 2.3.1'

loop_
_geom_angle_atom_site_label_1
_geom_angle_atom_site_label_2
_geom_angle_atom_site_label_3
_geom_angle_site_symmetry_3
_geom_angle
Br1 Zn O1 . 111.69(6)
Br1 Zn N01 . 114.61(7)
Br1 Zn O3 '3 565' 110.73(6)
O1 Zn N01 . 106.62(8)
O1 Zn O3 '3 565' 100.91(8)
N01 Zn O3 '3 565' 111.37(9)
N1 Cu O1 . 84.58(8)
N1 Cu O2 . 78.19(8)
N1 Cu N2 . 99.68(9)
N1 Cu O3 . 169.00(9)
N1 Cu O4 . 84.09(9)
O1 Cu O2 . 98.86(7)
O1 Cu N2 . 170.76(9)
O1 Cu O3 . 91.94(8)
O1 Cu O4 . 96.40(8)
O2 Cu N2 . 90.07(8)
O2 Cu O3 . 92.09(8)
O2 Cu O4 . 155.32(6)
N2 Cu O3 . 85.32(9)
N2 Cu O4 . 76.03(8)
O3 Cu O4 . 106.70(8)
Cu N1 C1 . 108.49(16)
Cu N1 C3 . 112.71(19)
Cu N1 H1 . 111(2)
C1 N1 C3 . 112.4(2)
C1 N1 H1 . 105(2)
C3 N1 H1 . 107(2)
N1 C1 C2 . 109.3(2)
N1 C1 H1a . 107.9(13)
N1 C1 H1b . 112.5(17)
C2 C1 H1a . 110.5(13)
C2 C1 H1b . 112.3(18)
H1a C1 H1b . 104(2)
C1 C2 O1 . 108.9(2)
C1 C2 H2a . 115.3(18)
C1 C2 H2b . 115.3(15)
O1 C2 H2a . 106.3(18)
O1 C2 H2b . 104.1(17)
H2a C2 H2b . 106(3)
Zn O1 Cu . 123.37(10)
Zn O1 C2 . 118.81(16)
Cu O1 C2 . 107.54(14)
N1 C3 C4 . 111.7(2)
N1 C3 H3a . 107(2)
N1 C3 H3b . 112(2)
C4 C3 H3a . 109(2)
C4 C3 H3b . 106(2)
H3a C3 H3b . 110(2)
C3 C4 O2 . 112.3(3)
C3 C4 H4a . 111(2)
C3 C4 H4b . 110.5(18)
O2 C4 H4a . 106(2)
O2 C4 H4b . 107.8(17)
H4a C4 H4b . 109(3)
Cu O2 C4 . 99.82(17)
Cu O2 H2O . 113(3)
C4 O2 H2O . 107(3)
Cu N2 C5 . 107.01(16)
Cu N2 C7 . 112.74(18)
Cu N2 H2 . 112(2)
C5 N2 C7 . 114.2(2)
C5 N2 H2 . 108(2)
C7 N2 H2 . 104(2)
N2 C5 C6 . 107.9(2)
N2 C5 H5a . 109.2(18)
N2 C5 H5b . 111.1(17)
C6 C5 H5a . 103.7(16)
C6 C5 H5b . 113.2(18)
H5a C5 H5b . 111(2)
C5 C6 O3 . 108.5(2)
C5 C6 H6a . 109.9(17)
C5 C6 H6b . 109.0(18)
O3 C6 H6a . 102.8(18)
O3 C6 H6b . 112.3(16)
H6a C6 H6b . 114(3)
Cu O3 C6 . 108.82(15)
Cu O3 Zn '3 565' 124.01(10)
C6 O3 Zn '3 565' 119.99(17)
N2 C7 C8 . 112.3(2)
N2 C7 H7a . 109.4(17)
N2 C7 H7b . 109.3(18)
C8 C7 H7a . 107.7(16)
C8 C7 H7b . 109.8(18)
H7a C7 H7b . 108(2)
C7 C8 O4 . 108.2(3)
C7 C8 H8a . 113.7(18)
C7 C8 H8b . 109.2(18)
O4 C8 H8a . 105.2(18)
O4 C8 H8b . 103.8(16)
H8a C8 H8b . 116(3)
Cu O4 C8 . 107.84(18)
Cu O4 H4O . 126(3)
C8 O4 H4O . 109(3)
Zn N01 H01a . 107(2)
Zn N01 H01b . 102(2)
Zn N01 H01c . 113(2)
H01a N01 H01b . 107(3)
H01a N01 H01c . 122(3)
H01b N01 H01c . 104(3)

loop_
_geom_bond_atom_site_label_1
_geom_bond_atom_site_label_2
_geom_bond_site_symmetry_2
_geom_bond_distance
Zn Br1 . 2.3707(6)
Zn O1 . 1.9667(19)
Zn N01 . 2.010(2)
Zn O3 '3 565' 1.9481(18)
Cu N1 . 2.035(2)
Cu O1 . 1.9432(17)
Cu O2 . 2.564(2)
Cu N2 . 2.038(2)
Cu O3 . 1.933(2)
Cu O4 . 2.459(2)
N1 C1 . 1.491(4)
N1 C3 . 1.484(4)
N1 H1 . .80(3)
C1 C2 . 1.513(4)
C1 H1a . 1.08(3)
C1 H1b . .92(3)
C2 O1 . 1.423(4)
C2 H2a . .96(3)
C2 H2b . .93(3)
C3 C4 . 1.514(5)
C3 H3a . 1.07(3)
C3 H3b . 1.01(3)
C4 O2 . 1.432(4)
C4 H4a . .93(3)
C4 H4b . .97(3)
O2 H2O . .61(3)
N2 C5 . 1.482(4)
N2 C7 . 1.483(4)
N2 H2 . .81(3)
C5 C6 . 1.508(4)
C5 H5a . .94(3)
C5 H5b . 1.05(3)
C6 O3 . 1.419(3)
C6 H6a . .95(3)
C6 H6b . .93(3)
C7 C8 . 1.509(4)
C7 H7a . 1.04(3)
C7 H7b . .99(3)
C8 O4 . 1.425(4)
C8 H8a . .94(3)
C8 H8b . .92(3)
O4 H4O . .69(3)
N01 H01a . .85(3)
N01 H01b . .86(4)
N01 H01c . .77(3)
C02 O02 . 1.36(4)
